data_2003560
loop_
_publ_author_name
'Kariuki, B. M.'
'Valim, J. B.'
'Jones, W.'
'King, J.'

_publ_section_title
;
 Sodium 3-(2-Chlorophenyl)propenoate Dihydrate and Tetraaquamagnesium
 Bis[3-(2-hydroxyphenyl)propenoate]
;
_journal_issue 6
_journal_name_full 'Acta Crystallographica Section C'
_journal_page_first 1051
_journal_page_last 1053
_journal_paper_doi 10.1107/S0108270194012503
_journal_volume 51
_journal_year 1995
_chemical_formula_moiety 'C9 H10 Cl1 Na1 O4'
_chemical_formula_sum 'C9 H10 Cl Na O4'
_chemical_formula_weight 240.61
_chemical_name_common 'Sodium o-chloro-trans-cinnamate dihydrate'
_chemical_name_systematic
;
 ?
;
_space_group_IT_number 14
_symmetry_cell_setting monoclinic
_symmetry_space_group_name_Hall '-P 2yab'
_symmetry_space_group_name_H-M 'P 1 21/a 1'
_audit_creation_method SHELXL
_cell_angle_alpha 90.00
_cell_angle_beta 91.45(2)
_cell_angle_gamma 90.00
_cell_formula_units_Z 4
_cell_length_a 14.506(4)
_cell_length_b 3.7329(10)
_cell_length_c 19.245(3)
_cell_measurement_reflns_used 25
_cell_measurement_temperature 293(2)
_cell_measurement_theta_max 14
_cell_measurement_theta_min 9
_cell_volume 1041.8(4)
_computing_cell_refinement 'CAD4 Software'
_computing_data_collection 'CAD4 Software (Enraf-Nonius, 1989)'
_computing_molecular_graphics 'DTMM (Crabbe & Appleyard, 1991)'
_computing_publication_material 'SHELXL92 (Sheldrick, 1992)'
_computing_structure_refinement 'SHELXL92 (Sheldrick, 1992)'
_computing_structure_solution 'SHELXS86 (Sheldrick, 1985)'
_diffrn_ambient_temperature 293(2)
_diffrn_measurement_device 'Enraf Nonius CAD4'
_diffrn_measurement_method '2\q/\w scans'
_diffrn_radiation_monochromator graphite
_diffrn_radiation_source 'sealed tube'
_diffrn_radiation_type 'Mo K\a'
_diffrn_radiation_wavelength 0.71069
_diffrn_reflns_av_R_equivalents 0.0093
_diffrn_reflns_av_sigmaI/netI 0.0295
_diffrn_reflns_limit_h_max 18
_diffrn_reflns_limit_h_min -18
_diffrn_reflns_limit_k_max 4
_diffrn_reflns_limit_k_min 0
_diffrn_reflns_limit_l_max 24
_diffrn_reflns_limit_l_min 0
_diffrn_reflns_number 2341
_diffrn_reflns_theta_max 26.97
_diffrn_reflns_theta_min 2.12
_diffrn_standards_decay_% 0
_diffrn_standards_interval_count 100
_diffrn_standards_interval_time 120
_diffrn_standards_number 3
_exptl_absorpt_coefficient_mu 0.397
_exptl_absorpt_correction_type none
_exptl_crystal_colour Colourless
_exptl_crystal_density_diffrn 1.534
_exptl_crystal_description 'Transparent plates'
_exptl_crystal_F_000 496
_exptl_crystal_size_max 0.42
_exptl_crystal_size_mid 0.35
_exptl_crystal_size_min 0.10
_refine_diff_density_max 0.311
_refine_diff_density_min -0.255
_refine_ls_extinction_method none
_refine_ls_goodness_of_fit_all 1.067
_refine_ls_goodness_of_fit_obs 1.156
_refine_ls_matrix_type full
_refine_ls_number_parameters 160
_refine_ls_number_reflns 2272
_refine_ls_number_restraints 0
_refine_ls_restrained_S_all 1.129
_refine_ls_restrained_S_obs 1.156
_refine_ls_R_factor_all 0.0461
_refine_ls_R_factor_obs 0.0340
_refine_ls_shift/esd_max 0.006
_refine_ls_shift/esd_mean 0.000
_refine_ls_structure_factor_coef Fsqd
_refine_ls_weighting_scheme
; calc w = 1/[\s^2^(F~o~^2^) + (0.0653P)^2^ + 0.0713P]
where P = (F~o~^2^ + 2F~c~^2^)/3
;
_refine_ls_wR_factor_all 0.1037
_refine_ls_wR_factor_obs 0.0943
_reflns_number_observed 1827
_reflns_number_total 2274
_reflns_observed_criterion >2sigma(I)
_cod_data_source_file hu1125.cif
_cod_data_source_block 1
_cod_depositor_comments
;
The following automatic conversions were performed:
'_exptl_absorpt_correction_type' value 'None' changed to 'none' according
to '/home/saulius/struct/CIF-dictionaries/cif_core.dic' dictionary named
'cif_core.dic' version 2.4.1 from 2010-06-29.

Automatic conversion script
Id: cif_fix_enum 1527 2010-12-29 10:47:43Z saulius 

The following automatic conversions were performed:

'_symmetry_cell_setting' value 'Monoclinic' changed to 'monoclinic'
according to /home/saulius/struct/CIF-dictionaries/cif_core.dic
dictionary named 'cif_core.dic' version 2.4.1 from
2010-06-29.

'_exptl_absorpt_correction_type' value 'None' changed to
'none' according to
/home/saulius/struct/CIF-dictionaries/cif_core.dic dictionary named
'cif_core.dic' version 2.4.1 from 2010-06-29.

Automatic conversion script
Id: cif_fix_values 1715 2011-07-08 13:25:40Z adriana 
;
_cod_original_sg_symbol_H-M 'P 21/a'
_cod_original_formula_sum 'C9 H10 Cl1 Na1 O4'
_cod_database_code 2003560

loop_
_symmetry_equiv_pos_as_xyz
'x, y, z'
'-x+1/2, y+1/2, -z'
'-x, -y, -z'
'x-1/2, -y-1/2, z'

loop_
_atom_site_aniso_label
_atom_site_aniso_U_11
_atom_site_aniso_U_12
_atom_site_aniso_U_13
_atom_site_aniso_U_22
_atom_site_aniso_U_23
_atom_site_aniso_U_33
Na1 0.0241(3) 0.0003(2) -0.0013(2) 0.0264(3) -0.0013(2) 0.0303(3)
Cl1 0.0348(2) 0.0076(2) -0.0119(2) 0.0576(3) -0.0080(2) 0.0529(3)
O1 0.0224(5) 0.0013(4) -0.0038(4) 0.0354(6) -0.0028(4) 0.0258(5)
O2 0.0232(5) 0.0058(5) 0.0004(4) 0.0439(6) -0.0016(4) 0.0253(5)
O3 0.0207(5) 0.0010(4) 0.0006(4) 0.0340(6) -0.0074(4) 0.0347(6)
O4 0.0405(8) 0.0034(9) 0.0018(6) 0.105(2) -0.0174(9) 0.0431(8)
C1 0.0216(6) -0.0028(5) 0.0004(5) 0.0245(7) 0.0002(5) 0.0228(6)
C2 0.0294(7) 0.0061(6) 0.0009(5) 0.0396(8) -0.0037(6) 0.0252(7)
C3 0.0258(7) -0.0008(6) 0.0013(5) 0.0302(7) -0.0023(5) 0.0259(7)
C4 0.0317(7) -0.0011(6) -0.0002(5) 0.0244(7) 0.0005(5) 0.0248(6)
C5 0.0383(8) 0.0006(6) -0.0039(6) 0.0263(7) 0.0002(6) 0.0296(7)
C6 0.0604(11) -0.0005(8) -0.0093(7) 0.0351(9) -0.0021(7) 0.0277(7)
C7 0.0729(13) 0.0014(9) 0.0073(8) 0.0368(9) -0.0045(7) 0.0263(8)
C8 0.0481(10) 0.0052(8) 0.0147(7) 0.0418(9) -0.0023(7) 0.0374(8)
C9 0.0349(8) 0.0003(7) 0.0028(6) 0.0377(9) -0.0016(6) 0.0322(7)

loop_
_atom_site_label
_atom_site_occupancy
_atom_site_fract_x
_atom_site_fract_y
_atom_site_fract_z
_atom_site_U_iso_or_equiv
_atom_site_thermal_displace_type
_atom_site_calc_flag
_atom_site_refinement_flags
_atom_site_type_symbol
Na1 1 0.56684(4) 0.76807(15) 0.94412(3) 0.0269(2) Uani d . Na
Cl1 1 0.18735(3) 0.15556(15) 0.66109(2) 0.0487(2) Uani d . Cl
O1 1 0.45799(7) 0.2610(3) 0.92918(5) 0.0279(2) Uani d . O
O2 1 0.31786(6) 0.4412(3) 0.89495(5) 0.0308(3) Uani d . O
O3 1 0.66380(7) 0.2631(3) 0.97238(6) 0.0298(3) Uani d . O
O4 1 0.65062(12) -0.2016(7) 0.83462(8) 0.0630(5) Uani d . O
C1 1 0.39427(9) 0.2972(4) 0.88415(7) 0.0229(3) Uani d . C
C2 1 0.41375(10) 0.1610(4) 0.81293(7) 0.0314(3) Uani d . C
H2 1 0.47016(10) 0.0498(4) 0.80602(7) 0.058(6) Uiso calc R H
C3 1 0.35600(10) 0.1888(4) 0.75961(7) 0.0273(3) Uani d . C
H3 1 0.30025(10) 0.3033(4) 0.76735(7) 0.045(5) Uiso calc R H
C4 1 0.37091(10) 0.0568(4) 0.68890(7) 0.0270(3) Uani d . C
C5 1 0.29868(11) 0.0284(4) 0.64000(7) 0.0315(3) Uani d . C
C6 1 0.31178(13) -0.0987(5) 0.57304(8) 0.0412(4) Uani d . C
H6 1 0.26209(13) -0.1165(5) 0.54174(8) 0.063(7) Uiso calc R H
C7 1 0.3981(2) -0.1973(5) 0.55350(8) 0.0452(4) Uani d . C
H7 1 0.4073(2) -0.2808(5) 0.50867(8) 0.070(7) Uiso calc R H
C8 1 0.47207(13) -0.1732(5) 0.60029(9) 0.0422(4) Uani d . C
H8 1 0.53080(13) -0.2398(5) 0.58692(9) 0.048(6) Uiso calc R H
C9 1 0.45814(11) -0.0497(5) 0.66698(8) 0.0349(3) Uani d . C
H9 1 0.50808(11) -0.0370(5) 0.69815(8) 0.045(5) Uiso calc R H
H10 1 0.6737(15) 0.3267(60) 1.0143(13) 0.051(6) Uiso d . H
H11 1 0.7123(17) 0.2504(60) 0.9569(12) 0.053(7) Uiso d . H
H12 1 0.7056(26) -0.1624(93) 0.8429(17) 0.102(11) Uiso d . H
H13 1 0.6500(20) -0.3640(100) 0.8149(18) 0.092(13) Uiso d . H

loop_
_atom_type_symbol
_atom_type_description
_atom_type_scat_source
_atom_type_scat_dispersion_real
_atom_type_scat_dispersion_imag
C C 'International Tables Vol C Tables 4.2.6.8 and 6.1.1.4' 0.0033 0.001
H H 'International Tables Vol C Tables 4.2.6.8 and 6.1.1.4' 0.0000 0.000
O O 'International Tables Vol C Tables 4.2.6.8 and 6.1.1.4' 0.0106 0.006
Cl Cl 'International Tables Vol C Tables 4.2.6.8 and 6.1.1.4' 0.1484 0.1
Na Na 'International Tables Vol C Tables 4.2.6.8 and 6.1.1.4' 0.0362 0.0

loop_
_geom_angle_atom_site_label_1
_geom_angle_atom_site_label_2
_geom_angle_atom_site_label_3
_geom_angle_site_symmetry_1
_geom_angle_site_symmetry_3
_geom_angle
_geom_angle_publ_flag
O3 Na1 O3 1_565 . 102.60(5) y
O3 Na1 O1 1_565 1_565 79.50(5) y
O3 Na1 O1 . 1_565 172.55(4) y
O3 Na1 O4 1_565 1_565 81.84(7) y
O3 Na1 O4 . 1_565 86.05(6) y
O1 Na1 O4 1_565 1_565 101.35(6) ?
O3 Na1 O1 1_565 3_667 84.76(4) y
O3 Na1 O1 . 3_667 80.89(4) y
O1 Na1 O1 1_565 3_667 92.25(4) y
O4 Na1 O1 1_565 3_667 158.78(5) ?
O3 Na1 O1 1_565 . 172.92(4) y
O3 Na1 O1 . . 78.17(5) y
O1 Na1 O1 1_565 . 98.86(4) y
O4 Na1 O1 1_565 . 105.24(6) ?
O1 Na1 O1 3_667 . 88.43(4) y
O3 Na1 Na1 1_565 3_677 78.65(4) ?
O3 Na1 Na1 . 3_677 126.48(4) ?
O1 Na1 Na1 1_565 3_677 46.60(3) ?
O4 Na1 Na1 1_565 3_677 144.95(6) ?
O1 Na1 Na1 3_667 3_677 45.65(3) ?
O1 Na1 Na1 . 3_677 95.18(4) ?
O3 Na1 Na1 1_565 3_667 128.95(4) ?
O3 Na1 Na1 . 3_667 75.32(4) ?
O1 Na1 Na1 1_565 3_667 97.75(4) ?
O4 Na1 Na1 1_565 3_667 146.48(7) ?
O1 Na1 Na1 3_667 3_667 44.22(3) ?
O1 Na1 Na1 . 3_667 44.21(3) ?
Na1 Na1 Na1 3_677 3_667 64.88(3) ?
O3 Na1 Na1 1_565 1_565 38.97(3) ?
O3 Na1 Na1 . 1_565 141.58(3) ?
O1 Na1 Na1 1_565 1_565 40.97(3) ?
O4 Na1 Na1 1_565 1_565 87.36(6) ?
O1 Na1 Na1 3_667 1_565 92.51(3) ?
O1 Na1 Na1 . 1_565 139.83(3) ?
Na1 Na1 Na1 3_677 1_565 59.44(2) ?
Na1 Na1 Na1 3_667 1_565 124.31(2) ?
O3 Na1 Na1 1_565 1_545 141.02(3) ?
O3 Na1 Na1 . 1_545 38.42(3) ?
O1 Na1 Na1 1_565 1_545 139.03(3) ?
O4 Na1 Na1 1_565 1_545 92.64(6) ?
O1 Na1 Na1 3_667 1_545 87.49(3) ?
O1 Na1 Na1 . 1_545 40.17(3) ?
Na1 Na1 Na1 3_677 1_545 120.56(2) ?
Na1 Na1 Na1 3_667 1_545 55.68(2) ?
Na1 Na1 Na1 1_565 1_545 180.00(5) ?
O3 Na1 H10 1_565 . 91.8(5) ?
O3 Na1 H10 . . 18.9(5) ?
O1 Na1 H10 1_565 . 155.6(5) ?
O4 Na1 H10 1_565 . 99.9(5) ?
O1 Na1 H10 3_667 . 64.1(5) ?
O1 Na1 H10 . . 86.9(5) ?
Na1 Na1 H10 3_677 . 109.5(5) ?
Na1 Na1 H10 3_667 . 70.0(5) ?
Na1 Na1 H10 1_565 . 129.1(5) ?
Na1 Na1 H10 1_545 . 50.9(5) ?
C1 O1 Na1 . 1_545 128.68(9) ?
C1 O1 Na1 . 3_667 124.08(9) ?
Na1 O1 Na1 1_545 3_667 87.74(4) ?
C1 O1 Na1 . . 116.93(9) ?
Na1 O1 Na1 1_545 . 98.86(4) ?
Na1 O1 Na1 3_667 . 91.57(4) ?
Na1 O3 Na1 1_545 . 102.60(5) ?
Na1 O3 H10 1_545 . 121.3(15) ?
Na1 O3 H10 . . 94.6(15) ?
Na1 O3 H11 1_545 . 113.8(17) ?
Na1 O3 H11 . . 119.6(17) ?
H10 O3 H11 . . 105.(2) ?
Na1 O4 H12 1_545 . 110.(2) ?
Na1 O4 H13 1_545 . 115.(3) ?
H12 O4 H13 . . 105.(3) ?
O2 C1 O1 . . 124.68(12) y
O2 C1 C2 . . 119.07(12) y
O1 C1 C2 . . 116.24(12) y
C3 C2 C1 . . 123.92(14) y
C3 C2 H2 . . 118.04(9) ?
C1 C2 H2 . . 118.04(8) ?
C2 C3 C4 . . 126.30(14) y
C2 C3 H3 . . 116.85(9) ?
C4 C3 H3 . . 116.85(8) ?
C5 C4 C9 . . 116.36(13) ?
C5 C4 C3 . . 121.68(13) y
C9 C4 C3 . . 121.96(13) y
C6 C5 C4 . . 122.23(15) ?
C6 C5 Cl1 . . 117.27(12) y
C4 C5 Cl1 . . 120.50(12) y
C7 C6 C5 . . 119.6(2) ?
C7 C6 H6 . . 120.19(10) ?
C5 C6 H6 . . 120.19(10) ?
C6 C7 C8 . . 120.21(15) ?
C6 C7 H7 . . 119.90(10) ?
C8 C7 H7 . . 119.90(10) ?
C9 C8 C7 . . 119.7(2) ?
C9 C8 H8 . . 120.14(11) ?
C7 C8 H8 . . 120.14(10) ?
C8 C9 C4 . . 121.9(2) ?
C8 C9 H9 . . 119.07(11) ?
C4 C9 H9 . . 119.06(8) ?

loop_
_geom_bond_atom_site_label_1
_geom_bond_atom_site_label_2
_geom_bond_site_symmetry_2
_geom_bond_distance
_geom_bond_publ_flag
Na1 O3 1_565 2.3772(13) y
Na1 O3 . 2.4059(13) y
Na1 O1 1_565 2.4370(12) y
Na1 O4 1_565 2.462(2) y
Na1 O1 3_667 2.4762(12) y
Na1 O1 . 2.4770(13) y
Na1 Na1 3_677 3.4053(13) ?
Na1 Na1 3_667 3.5501(13) ?
Na1 Na1 1_565 3.7329(10) ?
Na1 Na1 1_545 3.7329(10) ?
Na1 H10 . 2.61(2) ?
Cl1 C5 . 1.741(2) y
O1 C1 . 1.258(2) y
O1 Na1 1_545 2.4371(12) ?
O1 Na1 3_667 2.4762(13) ?
O2 C1 . 1.254(2) y
O3 Na1 1_545 2.3771(13) ?
O3 H10 . 0.85(2) ?
O3 H11 . 0.77(2) ?
O4 Na1 1_545 2.462(2) ?
O4 H12 . 0.82(4) ?
O4 H13 . 0.72(4) ?
C1 C2 . 1.496(2) y
C2 C3 . 1.312(2) y
C2 H2 . 0.93 ?
C3 C4 . 1.469(2) y
C3 H3 . 0.93 ?
C4 C5 . 1.395(2) ?
C4 C9 . 1.402(2) ?
C5 C6 . 1.391(2) ?
C6 C7 . 1.367(3) ?
C6 H6 . 0.93 ?
C7 C8 . 1.386(3) ?
C7 H7 . 0.93 ?
C8 C9 . 1.383(2) ?
C8 H8 . 0.93 ?
C9 H9 . 0.93 ?
O2 O3 3_667 2.788(2) y
O2 O3 4_565 2.822(2) y
O2 O4 4_565 2.835(2) y

loop_
_geom_torsion_atom_site_label_1
_geom_torsion_atom_site_label_2
_geom_torsion_atom_site_label_3
_geom_torsion_atom_site_label_4
_geom_torsion_site_symmetry_1
_geom_torsion_site_symmetry_4
_geom_torsion
O3 Na1 O1 C1 1_565 . 114.1(3)
O3 Na1 O1 C1 . . -148.99(10)
O1 Na1 O1 C1 1_565 . 37.95(11)
O4 Na1 O1 C1 1_565 . -66.46(11)
O1 Na1 O1 C1 3_667 . 129.99(11)
Na1 Na1 O1 C1 3_677 . 84.79(10)
Na1 Na1 O1 C1 3_667 . 129.99(11)
Na1 Na1 O1 C1 1_565 . 37.95(11)
Na1 Na1 O1 C1 1_545 . -142.05(11)
O3 Na1 O1 Na1 1_565 1_545 -103.9(3)
O3 Na1 O1 Na1 . 1_545 -6.94(4)
O1 Na1 O1 Na1 1_565 1_545 180.0
O4 Na1 O1 Na1 1_565 1_545 75.60(6)
O1 Na1 O1 Na1 3_667 1_545 -87.96(4)
Na1 Na1 O1 Na1 3_677 1_545 -133.16(3)
Na1 Na1 O1 Na1 3_667 1_545 -87.96(4)
Na1 Na1 O1 Na1 1_565 1_545 180.0
Na1 Na1 O1 Na1 1_545 1_545 0.0
O3 Na1 O1 Na1 1_565 3_667 -15.9(3)
O3 Na1 O1 Na1 . 3_667 81.02(4)
O1 Na1 O1 Na1 1_565 3_667 -92.03(4)
O4 Na1 O1 Na1 1_565 3_667 163.56(6)
O1 Na1 O1 Na1 3_667 3_667 0.0
Na1 Na1 O1 Na1 3_677 3_667 -45.20(3)
Na1 Na1 O1 Na1 3_667 3_667 0.0
Na1 Na1 O1 Na1 1_565 3_667 -92.04(4)
Na1 Na1 O1 Na1 1_545 3_667 87.96(4)
O3 Na1 O3 Na1 1_565 1_545 179.9970(10)
O1 Na1 O3 Na1 1_565 1_545 74.3(3)
O4 Na1 O3 Na1 1_565 1_545 -99.28(7)
O1 Na1 O3 Na1 3_667 1_545 97.50(5)
O1 Na1 O3 Na1 . 1_545 7.20(5)
Na1 Na1 O3 Na1 3_677 1_545 94.90(5)
Na1 Na1 O3 Na1 3_667 1_545 52.60(4)
Na1 Na1 O3 Na1 1_565 1_545 180.0
Na1 Na1 O3 Na1 1_545 1_545 0.0
Na1 O1 C1 O2 1_545 . 144.30(12)
Na1 O1 C1 O2 3_667 . 25.6(2)
Na1 O1 C1 O2 . . -86.8(2)
Na1 O1 C1 C2 1_545 . -36.6(2)
Na1 O1 C1 C2 3_667 . -155.38(10)
Na1 O1 C1 C2 . . 92.25(13)
O2 C1 C2 C3 . . 1.5(2)
O1 C1 C2 C3 . . -177.63(15)
C1 C2 C3 C4 . . -179.25(14)
C2 C3 C4 C5 . . 165.7(2)
C2 C3 C4 C9 . . -13.9(2)
C9 C4 C5 C6 . . 0.1(2)
C3 C4 C5 C6 . . -179.51(15)
C9 C4 C5 Cl1 . . -179.58(12)
C3 C4 C5 Cl1 . . 0.8(2)
C4 C5 C6 C7 . . -0.6(3)
Cl1 C5 C6 C7 . . 179.08(14)
C5 C6 C7 C8 . . 0.5(3)
C6 C7 C8 C9 . . 0.2(3)
C7 C8 C9 C4 . . -0.7(3)
C5 C4 C9 C8 . . 0.6(2)
C3 C4 C9 C8 . . -179.8(2)
